data_7230600
loop_
_publ_author_name
'Solomatina, Anastasia I.'
'Su, Shih-Hao'
'Lukina, Maria M.'
'Dudenkova, Varvara V.'
'Shcheslavskiy, Vladislav I.'
'Wu, Cheng-Ham'
'Chelushkin, Pavel S.'
'Chou, Pi-Tai'
'Koshevoy, Igor O.'
'Tunik, Sergey P.'

_publ_section_title
;
 Water-soluble cyclometalated platinum(ii) and iridium(iii) complexes:
 synthesis, tuning of the photophysical properties, and in vitro and in
 vivo phosphorescence lifetime imaging
;
_journal_issue 31
_journal_name_full 'RSC Advances'
_journal_page_first 17224
_journal_paper_doi 10.1039/C8RA02742K
_journal_volume 8
_journal_year 2018
_chemical_formula_moiety 'C47 H36 N O2 P2 Pt, C F3 O3 S'
_chemical_formula_sum 'C48 H36 F3 N O5 P2 Pt S'
_chemical_formula_weight 1052.87
_space_group_crystal_system triclinic
_space_group_IT_number 2
_space_group_name_Hall '-P 1'
_space_group_name_H-M_alt 'P -1'
_symmetry_space_group_name_Hall '-P 1'
_symmetry_space_group_name_H-M 'P -1'
_atom_sites_solution_hydrogens geom
_audit_creation_method SHELXL-2014/7
_audit_update_record
;
2018-03-27 deposited with the CCDC.
2018-04-30 downloaded from the CCDC.
;
_cell_angle_alpha 101.7930(10)
_cell_angle_beta 99.3060(10)
_cell_angle_gamma 101.6470(10)
_cell_formula_units_Z 2
_cell_length_a 12.1407(3)
_cell_length_b 12.2755(3)
_cell_length_c 14.8967(4)
_cell_measurement_reflns_used 9122
_cell_measurement_temperature 150(2)
_cell_measurement_theta_max 34.97
_cell_measurement_theta_min 2.48
_cell_volume 2080.25(9)
_computing_cell_refinement 'SAINT (Bruker AXS, 2009)'
_computing_data_collection 'APEX2 (Bruker AXS, 2010)'
_computing_data_reduction 'SAINT (Bruker AXS, 2009)'
_computing_molecular_graphics 'Diamond v.4.03 (Brandenburg, 2014)'
_computing_publication_material 'SHELXL-2014 (Sheldrick, 2014)'
_computing_structure_refinement 'SHELXL-2014/7 (Sheldrick, 2014)'
_computing_structure_solution 'SHELXS-2014 (Sheldrick, 2014)'
_diffrn_ambient_temperature 150(2)
_diffrn_detector_area_resol_mean 16
_diffrn_measured_fraction_theta_full 1.000
_diffrn_measured_fraction_theta_max 1.000
_diffrn_measurement_device '62mm x 62mm CCD camera on \k-goniostat'
_diffrn_measurement_device_type 'Bruker KAPPA APEX II DUO CCD'
_diffrn_measurement_method '\f scans and \w scans with \k offset'
_diffrn_radiation_monochromator 'curved graphite crystal'
_diffrn_radiation_type MoK\a
_diffrn_radiation_wavelength 0.71073
_diffrn_reflns_av_R_equivalents 0.0274
_diffrn_reflns_av_unetI/netI 0.0153
_diffrn_reflns_Laue_measured_fraction_full 1.000
_diffrn_reflns_Laue_measured_fraction_max 1.000
_diffrn_reflns_limit_h_max 17
_diffrn_reflns_limit_h_min -17
_diffrn_reflns_limit_k_max 17
_diffrn_reflns_limit_k_min -17
_diffrn_reflns_limit_l_max 20
_diffrn_reflns_limit_l_min -20
_diffrn_reflns_number 98754
_diffrn_reflns_point_group_measured_fraction_full 1.000
_diffrn_reflns_point_group_measured_fraction_max 1.000
_diffrn_reflns_theta_full 25.242
_diffrn_reflns_theta_max 29.999
_diffrn_reflns_theta_min 1.429
_exptl_absorpt_coefficient_mu 3.563
_exptl_absorpt_correction_T_max 0799
_exptl_absorpt_correction_T_min 0.543
_exptl_absorpt_correction_type multi-scan
_exptl_absorpt_process_details 'SADABS (Sheldrick, 2008)'
_exptl_crystal_colour yellow
_exptl_crystal_density_diffrn 1.681
_exptl_crystal_description block
_exptl_crystal_F_000 1044
_exptl_crystal_preparation Luminescent
_exptl_crystal_size_max 0.195
_exptl_crystal_size_mid 0.097
_exptl_crystal_size_min 0.066
_refine_diff_density_max 2.248
_refine_diff_density_min -1.799
_refine_diff_density_rms 0.119
_refine_ls_extinction_method none
_refine_ls_goodness_of_fit_ref 1.044
_refine_ls_hydrogen_treatment constr
_refine_ls_matrix_type full
_refine_ls_number_parameters 557
_refine_ls_number_reflns 12134
_refine_ls_number_restraints 157
_refine_ls_restrained_S_all 1.137
_refine_ls_R_factor_all 0.0292
_refine_ls_R_factor_gt 0.0267
_refine_ls_shift/su_max 0.003
_refine_ls_shift/su_mean 0.000
_refine_ls_structure_factor_coef Fsqd
_refine_ls_weighting_details 'w=1/[\s^2^(Fo^2^)+(0.0391P)^2^+4.8181P] where P=(Fo^2^+2Fc^2^)/3'
_refine_ls_weighting_scheme calc
_refine_ls_wR_factor_gt 0.0693
_refine_ls_wR_factor_ref 0.0707
_reflns_Friedel_coverage 0.000
_reflns_number_gt 11406
_reflns_number_total 12134
_reflns_threshold_expression 'I > 2\s(I)'
_cod_data_source_file c8ra02742k2.cif
_cod_data_source_block Pt4
_cod_database_code 7230600
_shelx_shelxl_version_number 2014/7
_shelx_space_group_comment
;
The symmetry employed for this shelxl refinement is uniquely defined
by the following loop, which should always be used as a source of
symmetry information in preference to the above space-group names.
They are only intended as comments.
;
_shelx_estimated_absorpt_t_min 0.543
_shelx_estimated_absorpt_t_max 0.799

loop_
_space_group_symop_operation_xyz
'x, y, z'
'-x, -y, -z'

loop_
_atom_site_label
_atom_site_type_symbol
_atom_site_fract_x
_atom_site_fract_y
_atom_site_fract_z
_atom_site_U_iso_or_equiv
_atom_site_adp_type
_atom_site_occupancy
_atom_site_site_symmetry_order
_atom_site_calc_flag
_atom_site_refinement_flags_posn
_atom_site_refinement_flags_adp
_atom_site_refinement_flags_occupancy
_atom_site_disorder_assembly
_atom_site_disorder_group
C1 C 0.2520(2) 0.1348(2) 0.39622(19) 0.0176(5) Uani 1 1 d . . . . .
C2 C 0.1364(2) 0.0906(3) 0.3501(2) 0.0223(5) Uani 1 1 d . . . . .
H2 H 0.1181 0.0571 0.2844 0.027 Uiso 1 1 calc R U . . .
C3 C 0.0478(3) 0.0950(3) 0.3986(2) 0.0299(6) Uani 1 1 d . . . . .
H3 H -0.0297 0.0622 0.3660 0.036 Uiso 1 1 calc R U . . .
C4 C 0.0713(3) 0.1462(4) 0.4934(2) 0.0344(7) Uani 1 1 d . . . . .
H4 H 0.0099 0.1509 0.5252 0.041 Uiso 1 1 calc R U . . .
C5 C 0.1850(3) 0.1910(3) 0.5425(2) 0.0271(6) Uani 1 1 d . . . . .
H5 H 0.2019 0.2265 0.6077 0.032 Uiso 1 1 calc R U . . .
C6 C 0.2736(2) 0.1827(2) 0.49422(19) 0.0188(5) Uani 1 1 d . . . . .
C7 C 0.3942(2) 0.2102(2) 0.54380(18) 0.0173(5) Uani 1 1 d . . . . .
C8 C 0.4355(2) 0.2673(2) 0.63976(19) 0.0205(5) Uani 1 1 d . . . . .
H8 H 0.3843 0.2938 0.6761 0.025 Uiso 1 1 calc R U . . .
C9 C 0.5495(2) 0.2845(2) 0.68044(18) 0.0188(5) Uani 1 1 d . . . . .
C10 C 0.6231(2) 0.2326(2) 0.62918(18) 0.0170(5) Uani 1 1 d . . . . .
C11 C 0.7382(2) 0.2320(3) 0.66693(19) 0.0221(5) Uani 1 1 d . . . . .
H11 H 0.7743 0.2763 0.7286 0.026 Uiso 1 1 calc R U . . .
C12 C 0.7978(3) 0.1686(3) 0.6158(2) 0.0234(5) Uani 1 1 d . . . . .
H12 H 0.8747 0.1694 0.6421 0.028 Uiso 1 1 calc R U . . .
C13 C 0.7455(2) 0.1021(2) 0.5244(2) 0.0208(5) Uani 1 1 d . . . . .
H13 H 0.7861 0.0554 0.4904 0.025 Uiso 1 1 calc R U . . .
C14 C 0.6364(2) 0.1042(2) 0.48398(18) 0.0175(5) Uani 1 1 d . . . . .
H14 H 0.6023 0.0601 0.4218 0.021 Uiso 1 1 calc R U . . .
C15 C 0.5747(2) 0.1715(2) 0.53446(17) 0.0154(4) Uani 1 1 d . . . . .
C16 C 0.5868(3) 0.3526(2) 0.78128(19) 0.0219(5) Uani 1 1 d . . . . .
C17 C 0.7372(3) 0.4872(3) 0.8965(2) 0.0274(6) Uani 1 1 d . . . . .
H17A H 0.8156 0.5324 0.9023 0.041 Uiso 1 1 calc R U . . .
H17B H 0.6877 0.5389 0.9126 0.041 Uiso 1 1 calc R U . . .
H17C H 0.7383 0.4363 0.9393 0.041 Uiso 1 1 calc R U . . .
C18 C 0.6728(2) 0.3392(2) 0.40023(18) 0.0196(5) Uani 1 1 d . . . . .
C19 C 0.7844(3) 0.3401(3) 0.4412(2) 0.0260(6) Uani 1 1 d . . . . .
H19 H 0.8155 0.2765 0.4210 0.031 Uiso 1 1 calc R U . . .
C20 C 0.8505(3) 0.4342(3) 0.5117(2) 0.0376(8) Uani 1 1 d . . . . .
H20 H 0.9267 0.4346 0.5398 0.045 Uiso 1 1 calc R U . . .
C21 C 0.8055(4) 0.5274(3) 0.5410(3) 0.0450(10) Uani 1 1 d . . . . .
H21 H 0.8517 0.5925 0.5876 0.054 Uiso 1 1 calc R U . . .
C22 C 0.6933(4) 0.5256(3) 0.5023(3) 0.0408(9) Uani 1 1 d . . . . .
H22 H 0.6617 0.5884 0.5239 0.049 Uiso 1 1 calc R U . . .
C23 C 0.6272(3) 0.4322(3) 0.4322(2) 0.0292(6) Uani 1 1 d . . . . .
H23 H 0.5503 0.4313 0.4056 0.035 Uiso 1 1 calc R U . . .
C24 C 0.6579(2) 0.1228(2) 0.26189(18) 0.0173(5) Uani 1 1 d . . . . .
C25 C 0.6065(3) 0.0051(2) 0.2394(2) 0.0216(5) Uani 1 1 d . . . . .
H25 H 0.5330 -0.0210 0.2525 0.026 Uiso 1 1 calc R U . . .
C26 C 0.6624(3) -0.0741(3) 0.1979(2) 0.0296(6) Uani 1 1 d . . . . .
H26 H 0.6271 -0.1539 0.1826 0.036 Uiso 1 1 calc R U . . .
C27 C 0.7696(3) -0.0359(3) 0.1791(3) 0.0343(7) Uani 1 1 d . . . . .
H27 H 0.8084 -0.0897 0.1517 0.041 Uiso 1 1 calc R U . . .
C28 C 0.8207(3) 0.0806(3) 0.2001(2) 0.0321(7) Uani 1 1 d . . . . .
H28 H 0.8942 0.1060 0.1868 0.039 Uiso 1 1 calc R U . . .
C29 C 0.7654(3) 0.1603(3) 0.2404(2) 0.0245(6) Uani 1 1 d . . . . .
H29 H 0.8001 0.2400 0.2535 0.029 Uiso 1 1 calc R U . . .
C30 C 0.5402(2) 0.2874(2) 0.21259(18) 0.0165(4) Uani 1 1 d . . . . .
C31 C 0.6165(2) 0.3752(2) 0.1914(2) 0.0210(5) Uani 1 1 d . . . . .
H31 H 0.6900 0.4095 0.2314 0.025 Uiso 1 1 calc R U . . .
C32 C 0.5837(3) 0.4120(3) 0.1110(2) 0.0244(6) Uani 1 1 d . . . . .
H32 H 0.6342 0.4732 0.0972 0.029 Uiso 1 1 calc R U . . .
C33 C 0.4779(3) 0.3599(3) 0.0509(2) 0.0239(6) Uani 1 1 d . . . . .
H33 H 0.4586 0.3822 -0.0059 0.029 Uiso 1 1 calc R U . . .
C34 C 0.3998(2) 0.2754(2) 0.07330(19) 0.0206(5) Uani 1 1 d . . . . .
H34 H 0.3263 0.2418 0.0331 0.025 Uiso 1 1 calc R U . . .
C35 C 0.4304(2) 0.2401(2) 0.15557(18) 0.0162(4) Uani 1 1 d . . . . .
C36 C 0.1977(2) 0.1856(2) 0.16610(19) 0.0181(5) Uani 1 1 d . . . . .
C37 C 0.1799(3) 0.2813(3) 0.2250(2) 0.0242(5) Uani 1 1 d . . . . .
H37 H 0.2308 0.3156 0.2842 0.029 Uiso 1 1 calc R U . . .
C38 C 0.0878(3) 0.3266(3) 0.1971(3) 0.0317(7) Uani 1 1 d . . . . .
H38 H 0.0750 0.3912 0.2377 0.038 Uiso 1 1 calc R U . . .
C39 C 0.0148(3) 0.2778(3) 0.1104(3) 0.0323(7) Uani 1 1 d . . . . .
H39 H -0.0473 0.3099 0.0912 0.039 Uiso 1 1 calc R U . . .
C40 C 0.0319(3) 0.1823(3) 0.0515(3) 0.0324(7) Uani 1 1 d . . . . .
H40 H -0.0187 0.1490 -0.0080 0.039 Uiso 1 1 calc R U . . .
C41 C 0.1229(3) 0.1356(3) 0.0794(2) 0.0248(6) Uani 1 1 d . . . . .
H41 H 0.1342 0.0697 0.0394 0.030 Uiso 1 1 calc R U . . .
C42 C 0.3099(2) -0.0005(2) 0.12455(17) 0.0165(5) Uani 1 1 d . . . . .
C43 C 0.3642(3) -0.0210(3) 0.0490(2) 0.0245(6) Uani 1 1 d . . . . .
H43 H 0.4114 0.0412 0.0336 0.029 Uiso 1 1 calc R U . . .
C44 C 0.3490(3) -0.1320(3) -0.0033(2) 0.0281(6) Uani 1 1 d . . . . .
H44 H 0.3865 -0.1459 -0.0543 0.034 Uiso 1 1 calc R U . . .
C45 C 0.2794(3) -0.2229(3) 0.0182(2) 0.0262(6) Uani 1 1 d . . . . .
H45 H 0.2692 -0.2989 -0.0180 0.031 Uiso 1 1 calc R U . . .
C46 C 0.2246(3) -0.2033(3) 0.0924(2) 0.0260(6) Uani 1 1 d . . . . .
H46 H 0.1760 -0.2658 0.1064 0.031 Uiso 1 1 calc R U . . .
C47 C 0.2404(3) -0.0925(3) 0.1464(2) 0.0230(5) Uani 1 1 d . . . . .
H47 H 0.2040 -0.0794 0.1981 0.028 Uiso 1 1 calc R U . . .
N1 N 0.46535(19) 0.17223(18) 0.49171(15) 0.0147(4) Uani 1 1 d . . . . .
O1 O 0.5252(2) 0.3480(3) 0.83617(17) 0.0390(6) Uani 1 1 d . . . . .
O2 O 0.6928(2) 0.4189(2) 0.80045(15) 0.0277(5) Uani 1 1 d . . . . .
P1 P 0.57652(6) 0.22172(6) 0.30912(4) 0.01432(11) Uani 1 1 d . . . . .
P2 P 0.32952(6) 0.14182(6) 0.19785(4) 0.01456(11) Uani 1 1 d . . . . .
Pt1 Pt 0.40179(2) 0.15354(2) 0.34799(2) 0.01311(3) Uani 1 1 d . . . . .
S1 S 0.13507(12) -0.69203(10) -0.18000(9) 0.0323(3) Uani 0.692(3) 1 d D . P A 1
C48 C 0.0647(4) -0.5773(4) -0.1800(4) 0.0310(13) Uani 0.692(3) 1 d D U P A 1
F1 F 0.1378(6) -0.4771(5) -0.1409(6) 0.0941(10) Uani 0.692(3) 1 d D U P A 1
F2 F -0.0146(4) -0.5866(4) -0.1286(5) 0.0941(10) Uani 0.692(3) 1 d D U P A 1
F3 F 0.0087(5) -0.5843(4) -0.2681(4) 0.0941(10) Uani 0.692(3) 1 d D U P A 1
O3 O 0.1957(6) -0.6803(5) -0.0890(4) 0.0656(8) Uani 0.692(3) 1 d D U P A 1
O4 O 0.0499(5) -0.7939(4) -0.2230(4) 0.0656(8) Uani 0.692(3) 1 d D U P A 1
O5 O 0.2138(4) -0.6658(4) -0.2412(4) 0.0656(8) Uani 0.692(3) 1 d D U P A 1
S11 S 0.0838(4) -0.6635(6) -0.1374(4) 0.092(2) Uani 0.308(3) 1 d D . P A 2
F12 F -0.0349(8) -0.5849(10) -0.2317(10) 0.0941(10) Uani 0.308(3) 1 d D U P A 2
F11 F 0.1333(14) -0.4713(8) -0.1655(11) 0.0941(10) Uani 0.308(3) 1 d D U P A 2
O13 O 0.0265(10) -0.7814(7) -0.1846(9) 0.0656(8) Uani 0.308(3) 1 d D U P A 2
O15 O 0.0236(10) -0.6005(9) -0.0721(7) 0.0656(8) Uani 0.308(3) 1 d D U P A 2
C148 C 0.0797(8) -0.5795(8) -0.2146(7) 0.0310(13) Uani 0.308(3) 1 d D U P A 2
F13 F 0.1267(9) -0.6128(9) -0.2864(8) 0.0941(10) Uani 0.308(3) 1 d D U P A 2
O14 O 0.2003(9) -0.6497(10) -0.0893(10) 0.0656(8) Uani 0.308(3) 1 d D U P A 2

loop_
_atom_site_aniso_label
_atom_site_aniso_U_11
_atom_site_aniso_U_22
_atom_site_aniso_U_33
_atom_site_aniso_U_23
_atom_site_aniso_U_13
_atom_site_aniso_U_12
C1 0.0167(11) 0.0199(11) 0.0172(11) 0.0068(9) 0.0052(9) 0.0034(9)
C2 0.0175(12) 0.0288(14) 0.0188(12) 0.0065(10) 0.0020(10) 0.0020(10)
C3 0.0160(13) 0.0445(18) 0.0265(15) 0.0094(13) 0.0031(11) 0.0017(12)
C4 0.0197(14) 0.056(2) 0.0276(16) 0.0086(15) 0.0117(12) 0.0065(14)
C5 0.0220(13) 0.0386(16) 0.0201(13) 0.0043(12) 0.0093(11) 0.0053(12)
C6 0.0166(11) 0.0219(12) 0.0177(12) 0.0052(9) 0.0047(9) 0.0032(9)
C7 0.0175(11) 0.0188(11) 0.0159(11) 0.0048(9) 0.0054(9) 0.0031(9)
C8 0.0219(12) 0.0243(13) 0.0151(11) 0.0030(10) 0.0062(10) 0.0051(10)
C9 0.0225(12) 0.0205(12) 0.0120(11) 0.0025(9) 0.0044(9) 0.0030(10)
C10 0.0190(12) 0.0192(11) 0.0122(10) 0.0040(9) 0.0026(9) 0.0036(9)
C11 0.0198(12) 0.0282(14) 0.0155(11) 0.0040(10) -0.0004(9) 0.0044(10)
C12 0.0200(13) 0.0297(14) 0.0216(13) 0.0086(11) 0.0025(10) 0.0079(11)
C13 0.0229(13) 0.0219(12) 0.0203(12) 0.0072(10) 0.0058(10) 0.0084(10)
C14 0.0219(12) 0.0172(11) 0.0144(11) 0.0049(9) 0.0048(9) 0.0048(9)
C15 0.0165(11) 0.0172(11) 0.0128(10) 0.0058(9) 0.0031(9) 0.0030(9)
C16 0.0242(13) 0.0237(13) 0.0148(11) 0.0011(10) 0.0024(10) 0.0045(10)
C17 0.0300(15) 0.0237(13) 0.0197(13) -0.0045(11) -0.0008(11) 0.0013(11)
C18 0.0234(13) 0.0174(11) 0.0147(11) 0.0040(9) 0.0021(9) -0.0009(9)
C19 0.0240(14) 0.0288(14) 0.0206(13) 0.0066(11) 0.0007(11) -0.0011(11)
C20 0.0308(17) 0.044(2) 0.0243(15) 0.0042(14) -0.0041(13) -0.0095(14)
C21 0.056(2) 0.0333(18) 0.0272(17) -0.0054(14) 0.0032(16) -0.0136(17)
C22 0.061(2) 0.0215(15) 0.0326(18) -0.0030(13) 0.0091(17) 0.0027(15)
C23 0.0369(17) 0.0221(13) 0.0253(14) 0.0017(11) 0.0045(12) 0.0058(12)
C24 0.0184(11) 0.0211(12) 0.0131(11) 0.0045(9) 0.0032(9) 0.0066(9)
C25 0.0231(13) 0.0213(12) 0.0194(12) 0.0027(10) 0.0051(10) 0.0053(10)
C26 0.0386(17) 0.0242(14) 0.0273(15) 0.0028(11) 0.0081(13) 0.0132(13)
C27 0.0401(18) 0.0394(18) 0.0315(16) 0.0077(14) 0.0139(14) 0.0235(15)
C28 0.0270(15) 0.0444(19) 0.0334(16) 0.0133(14) 0.0146(13) 0.0171(14)
C29 0.0221(13) 0.0296(14) 0.0249(14) 0.0101(11) 0.0081(11) 0.0076(11)
C30 0.0184(11) 0.0185(11) 0.0149(11) 0.0059(9) 0.0055(9) 0.0061(9)
C31 0.0203(12) 0.0225(12) 0.0219(13) 0.0086(10) 0.0068(10) 0.0038(10)
C32 0.0275(14) 0.0249(13) 0.0277(14) 0.0147(11) 0.0131(11) 0.0078(11)
C33 0.0304(15) 0.0290(14) 0.0204(13) 0.0139(11) 0.0105(11) 0.0134(12)
C34 0.0222(13) 0.0261(13) 0.0159(11) 0.0073(10) 0.0045(10) 0.0086(10)
C35 0.0190(11) 0.0179(11) 0.0135(11) 0.0051(9) 0.0048(9) 0.0059(9)
C36 0.0166(11) 0.0219(12) 0.0168(11) 0.0065(9) 0.0031(9) 0.0052(9)
C37 0.0271(14) 0.0269(14) 0.0195(12) 0.0047(11) 0.0030(11) 0.0116(11)
C38 0.0335(17) 0.0336(16) 0.0340(17) 0.0090(13) 0.0096(13) 0.0192(14)
C39 0.0224(14) 0.0359(17) 0.0426(19) 0.0158(14) 0.0028(13) 0.0127(12)
C40 0.0229(14) 0.0358(17) 0.0350(17) 0.0086(14) -0.0055(12) 0.0086(12)
C41 0.0213(13) 0.0261(14) 0.0236(13) 0.0032(11) -0.0024(10) 0.0068(11)
C42 0.0170(11) 0.0186(11) 0.0122(10) 0.0016(9) -0.0001(9) 0.0051(9)
C43 0.0243(13) 0.0250(13) 0.0216(13) 0.0007(11) 0.0072(11) 0.0031(11)
C44 0.0287(15) 0.0309(15) 0.0207(13) -0.0040(11) 0.0085(11) 0.0061(12)
C45 0.0285(15) 0.0223(13) 0.0233(13) -0.0020(11) 0.0006(11) 0.0080(11)
C46 0.0316(15) 0.0194(13) 0.0266(14) 0.0060(11) 0.0057(12) 0.0052(11)
C47 0.0296(14) 0.0230(13) 0.0189(12) 0.0067(10) 0.0080(11) 0.0080(11)
N1 0.0154(9) 0.0156(9) 0.0127(9) 0.0034(7) 0.0035(7) 0.0023(7)
O1 0.0306(12) 0.0566(16) 0.0187(10) -0.0063(10) 0.0096(9) -0.0018(11)
O2 0.0282(11) 0.0298(11) 0.0168(9) -0.0022(8) 0.0042(8) -0.0031(9)
P1 0.0145(3) 0.0155(3) 0.0126(3) 0.0037(2) 0.0027(2) 0.0027(2)
P2 0.0152(3) 0.0170(3) 0.0110(3) 0.0030(2) 0.0021(2) 0.0039(2)
Pt1 0.01396(5) 0.01486(5) 0.01015(5) 0.00309(3) 0.00256(3) 0.00263(3)
S1 0.0362(7) 0.0256(5) 0.0280(6) -0.0018(4) -0.0086(5) 0.0120(5)
C48 0.0074(16) 0.0171(14) 0.065(4) 0.008(2) -0.0024(19) 0.0040(12)
F1 0.0617(15) 0.0566(12) 0.162(3) 0.0165(16) 0.0255(18) 0.0188(11)
F2 0.0617(15) 0.0566(12) 0.162(3) 0.0165(16) 0.0255(18) 0.0188(11)
F3 0.0617(15) 0.0566(12) 0.162(3) 0.0165(16) 0.0255(18) 0.0188(11)
O3 0.0742(16) 0.0499(15) 0.0606(16) -0.0006(13) -0.0061(13) 0.0182(13)
O4 0.0742(16) 0.0499(15) 0.0606(16) -0.0006(13) -0.0061(13) 0.0182(13)
O5 0.0742(16) 0.0499(15) 0.0606(16) -0.0006(13) -0.0061(13) 0.0182(13)
S11 0.053(3) 0.134(6) 0.078(4) 0.008(4) 0.009(3) 0.017(3)
F12 0.0617(15) 0.0566(12) 0.162(3) 0.0165(16) 0.0255(18) 0.0188(11)
F11 0.0617(15) 0.0566(12) 0.162(3) 0.0165(16) 0.0255(18) 0.0188(11)
O13 0.0742(16) 0.0499(15) 0.0606(16) -0.0006(13) -0.0061(13) 0.0182(13)
O15 0.0742(16) 0.0499(15) 0.0606(16) -0.0006(13) -0.0061(13) 0.0182(13)
C148 0.0074(16) 0.0171(14) 0.065(4) 0.008(2) -0.0024(19) 0.0040(12)
F13 0.0617(15) 0.0566(12) 0.162(3) 0.0165(16) 0.0255(18) 0.0188(11)
O14 0.0742(16) 0.0499(15) 0.0606(16) -0.0006(13) -0.0061(13) 0.0182(13)

loop_
_atom_type_symbol
_atom_type_description
_atom_type_scat_dispersion_real
_atom_type_scat_dispersion_imag
_atom_type_scat_source
C C 0.0033 0.0016 'International Tables Vol C Tables 4.2.6.8 and 6.1.1.4'
H H 0.0000 0.0000 'International Tables Vol C Tables 4.2.6.8 and 6.1.1.4'
F F 0.0171 0.0103 'International Tables Vol C Tables 4.2.6.8 and 6.1.1.4'
N N 0.0061 0.0033 'International Tables Vol C Tables 4.2.6.8 and 6.1.1.4'
O O 0.0106 0.0060 'International Tables Vol C Tables 4.2.6.8 and 6.1.1.4'
P P 0.1023 0.0942 'International Tables Vol C Tables 4.2.6.8 and 6.1.1.4'
Pt Pt -1.7033 8.3905 'International Tables Vol C Tables 4.2.6.8 and 6.1.1.4'
S S 0.1246 0.1234 'International Tables Vol C Tables 4.2.6.8 and 6.1.1.4'

loop_
_geom_angle_atom_site_label_1
_geom_angle_atom_site_label_2
_geom_angle_atom_site_label_3
_geom_angle
C2 C1 C6 116.6(2)
C2 C1 Pt1 132.2(2)
C6 C1 Pt1 111.10(19)
C3 C2 C1 121.3(3)
C3 C2 H2 119.4
C1 C2 H2 119.4
C4 C3 C2 120.8(3)
C4 C3 H3 119.6
C2 C3 H3 119.6
C3 C4 C5 120.0(3)
C3 C4 H4 120.0
C5 C4 H4 120.0
C4 C5 C6 118.9(3)
C4 C5 H5 120.5
C6 C5 H5 120.5
C5 C6 C1 122.2(3)
C5 C6 C7 121.6(3)
C1 C6 C7 115.7(2)
N1 C7 C8 120.6(2)
N1 C7 C6 114.6(2)
C8 C7 C6 124.8(2)
C9 C8 C7 120.1(2)
C9 C8 H8 120.0
C7 C8 H8 120.0
C8 C9 C10 119.8(2)
C8 C9 C16 116.1(2)
C10 C9 C16 123.9(2)
C11 C10 C15 117.8(2)
C11 C10 C9 125.1(2)
C15 C10 C9 117.0(2)
C12 C11 C10 121.0(3)
C12 C11 H11 119.5
C10 C11 H11 119.5
C11 C12 C13 120.3(3)
C11 C12 H12 119.9
C13 C12 H12 119.9
C14 C13 C12 120.4(3)
C14 C13 H13 119.8
C12 C13 H13 119.8
C13 C14 C15 120.2(2)
C13 C14 H14 119.9
C15 C14 H14 119.9
N1 C15 C14 118.8(2)
N1 C15 C10 121.1(2)
C14 C15 C10 120.0(2)
O1 C16 O2 124.8(3)
O1 C16 C9 122.7(3)
O2 C16 C9 112.5(2)
O2 C17 H17A 109.5
O2 C17 H17B 109.5
H17A C17 H17B 109.5
O2 C17 H17C 109.5
H17A C17 H17C 109.5
H17B C17 H17C 109.5
C19 C18 C23 119.4(3)
C19 C18 P1 124.6(2)
C23 C18 P1 116.0(2)
C18 C19 C20 119.9(3)
C18 C19 H19 120.0
C20 C19 H19 120.0
C21 C20 C19 120.2(4)
C21 C20 H20 119.9
C19 C20 H20 119.9
C22 C21 C20 120.1(3)
C22 C21 H21 120.0
C20 C21 H21 120.0
C21 C22 C23 119.9(4)
C21 C22 H22 120.0
C23 C22 H22 120.0
C22 C23 C18 120.5(3)
C22 C23 H23 119.8
C18 C23 H23 119.8
C25 C24 C29 119.3(3)
C25 C24 P1 118.1(2)
C29 C24 P1 122.4(2)
C26 C25 C24 120.4(3)
C26 C25 H25 119.8
C24 C25 H25 119.8
C27 C26 C25 119.7(3)
C27 C26 H26 120.1
C25 C26 H26 120.1
C26 C27 C28 120.4(3)
C26 C27 H27 119.8
C28 C27 H27 119.8
C27 C28 C29 120.5(3)
C27 C28 H28 119.7
C29 C28 H28 119.7
C28 C29 C24 119.8(3)
C28 C29 H29 120.1
C24 C29 H29 120.1
C31 C30 C35 120.3(2)
C31 C30 P1 123.9(2)
C35 C30 P1 115.72(19)
C32 C31 C30 119.3(3)
C32 C31 H31 120.4
C30 C31 H31 120.4
C33 C32 C31 120.6(3)
C33 C32 H32 119.7
C31 C32 H32 119.7
C32 C33 C34 120.4(3)
C32 C33 H33 119.8
C34 C33 H33 119.8
C33 C34 C35 119.5(3)
C33 C34 H34 120.3
C35 C34 H34 120.3
C30 C35 C34 119.8(2)
C30 C35 P2 117.16(19)
C34 C35 P2 122.9(2)
C37 C36 C41 119.9(3)
C37 C36 P2 118.2(2)
C41 C36 P2 121.4(2)
C38 C37 C36 119.9(3)
C38 C37 H37 120.0
C36 C37 H37 120.0
C39 C38 C37 120.1(3)
C39 C38 H38 120.0
C37 C38 H38 120.0
C38 C39 C40 120.4(3)
C38 C39 H39 119.8
C40 C39 H39 119.8
C39 C40 C41 119.9(3)
C39 C40 H40 120.0
C41 C40 H40 120.0
C40 C41 C36 119.9(3)
C40 C41 H41 120.1
C36 C41 H41 120.1
C47 C42 C43 119.5(3)
C47 C42 P2 118.2(2)
C43 C42 P2 122.2(2)
C44 C43 C42 120.0(3)
C44 C43 H43 120.0
C42 C43 H43 120.0
C45 C44 C43 120.3(3)
C45 C44 H44 119.8
C43 C44 H44 119.8
C44 C45 C46 120.1(3)
C44 C45 H45 119.9
C46 C45 H45 119.9
C45 C46 C47 120.2(3)
C45 C46 H46 119.9
C47 C46 H46 119.9
C46 C47 C42 119.8(3)
C46 C47 H47 120.1
C42 C47 H47 120.1
C7 N1 C15 119.9(2)
C7 N1 Pt1 111.42(17)
C15 N1 Pt1 127.36(17)
C16 O2 C17 116.7(2)
C18 P1 C24 109.34(13)
C18 P1 C30 103.94(12)
C24 P1 C30 102.78(12)
C18 P1 Pt1 113.26(9)
C24 P1 Pt1 120.55(9)
C30 P1 Pt1 104.94(9)
C42 P2 C36 106.51(12)
C42 P2 C35 107.39(12)
C36 P2 C35 101.20(12)
C42 P2 Pt1 112.06(9)
C36 P2 Pt1 119.99(9)
C35 P2 Pt1 108.61(9)
C1 Pt1 N1 79.19(9)
C1 Pt1 P2 98.95(8)
N1 Pt1 P2 176.74(6)
C1 Pt1 P1 166.09(8)
N1 Pt1 P1 97.52(6)
P2 Pt1 P1 83.65(2)
O3 S1 O4 118.0(3)
O3 S1 O5 110.9(4)
O4 S1 O5 111.2(3)
O3 S1 C48 109.0(3)
O4 S1 C48 106.2(3)
O5 S1 C48 99.8(3)
F1 C48 F2 106.2(5)
F1 C48 F3 113.0(5)
F2 C48 F3 106.6(5)
F1 C48 S1 111.0(4)
F2 C48 S1 109.8(4)
F3 C48 S1 110.2(4)
O14 S11 O13 113.2(7)
O14 S11 O15 108.6(7)
O13 S11 O15 116.8(7)
O14 S11 C148 110.5(7)
O13 S11 C148 110.1(6)
O15 S11 C148 96.3(6)
F13 C148 F11 111.6(9)
F13 C148 F12 118.4(9)
F11 C148 F12 106.7(9)
F13 C148 S11 113.2(8)
F11 C148 S11 106.7(8)
F12 C148 S11 99.0(7)

loop_
_geom_bond_atom_site_label_1
_geom_bond_atom_site_label_2
_geom_bond_distance
C1 C2 1.402(4)
C1 C6 1.417(4)
C1 Pt1 2.049(3)
C2 C3 1.392(4)
C2 H2 0.9500
C3 C4 1.381(5)
C3 H3 0.9500
C4 C5 1.395(4)
C4 H4 0.9500
C5 C6 1.396(4)
C5 H5 0.9500
C6 C7 1.466(4)
C7 N1 1.341(3)
C7 C8 1.415(4)
C8 C9 1.373(4)
C8 H8 0.9500
C9 C10 1.428(4)
C9 C16 1.508(4)
C10 C11 1.421(4)
C10 C15 1.421(3)
C11 C12 1.369(4)
C11 H11 0.9500
C12 C13 1.407(4)
C12 H12 0.9500
C13 C14 1.371(4)
C13 H13 0.9500
C14 C15 1.409(4)
C14 H14 0.9500
C15 N1 1.379(3)
C16 O1 1.196(4)
C16 O2 1.328(4)
C17 O2 1.455(3)
C17 H17A 0.9800
C17 H17B 0.9800
C17 H17C 0.9800
C18 C19 1.390(4)
C18 C23 1.397(4)
C18 P1 1.815(3)
C19 C20 1.393(4)
C19 H19 0.9500
C20 C21 1.387(6)
C20 H20 0.9500
C21 C22 1.384(6)
C21 H21 0.9500
C22 C23 1.385(5)
C22 H22 0.9500
C23 H23 0.9500
C24 C25 1.399(4)
C24 C29 1.403(4)
C24 P1 1.819(3)
C25 C26 1.395(4)
C25 H25 0.9500
C26 C27 1.385(5)
C26 H26 0.9500
C27 C28 1.386(5)
C27 H27 0.9500
C28 C29 1.388(4)
C28 H28 0.9500
C29 H29 0.9500
C30 C31 1.397(4)
C30 C35 1.398(4)
C30 P1 1.823(3)
C31 C32 1.391(4)
C31 H31 0.9500
C32 C33 1.386(4)
C32 H32 0.9500
C33 C34 1.390(4)
C33 H33 0.9500
C34 C35 1.401(4)
C34 H34 0.9500
C35 P2 1.821(3)
C36 C37 1.393(4)
C36 C41 1.394(4)
C36 P2 1.811(3)
C37 C38 1.388(4)
C37 H37 0.9500
C38 C39 1.383(5)
C38 H38 0.9500
C39 C40 1.387(5)
C39 H39 0.9500
C40 C41 1.389(4)
C40 H40 0.9500
C41 H41 0.9500
C42 C47 1.397(4)
C42 C43 1.398(4)
C42 P2 1.808(3)
C43 C44 1.385(4)
C43 H43 0.9500
C44 C45 1.384(5)
C44 H44 0.9500
C45 C46 1.385(4)
C45 H45 0.9500
C46 C47 1.390(4)
C46 H46 0.9500
C47 H47 0.9500
N1 Pt1 2.104(2)
P1 Pt1 2.3269(6)
P2 Pt1 2.2306(6)
S1 O3 1.399(5)
S1 O4 1.407(5)
S1 O5 1.459(5)
S1 C48 1.789(4)
C48 F1 1.320(6)
C48 F2 1.325(6)
C48 F3 1.353(6)
S11 O14 1.439(8)
S11 O13 1.447(8)
S11 O15 1.493(8)
S11 C148 1.696(10)
F12 C148 1.358(8)
F11 C148 1.351(9)
C148 F13 1.323(8)

loop_
_geom_torsion_atom_site_label_1
_geom_torsion_atom_site_label_2
_geom_torsion_atom_site_label_3
_geom_torsion_atom_site_label_4
_geom_torsion
C6 C1 C2 C3 0.5(4)
Pt1 C1 C2 C3 -175.1(2)
C1 C2 C3 C4 2.0(5)
C2 C3 C4 C5 -2.2(6)
C3 C4 C5 C6 -0.1(6)
C4 C5 C6 C1 2.8(5)
C4 C5 C6 C7 -169.6(3)
C2 C1 C6 C5 -2.9(4)
Pt1 C1 C6 C5 173.6(2)
C2 C1 C6 C7 169.9(2)
Pt1 C1 C6 C7 -13.6(3)
C5 C6 C7 N1 164.4(3)
C1 C6 C7 N1 -8.4(3)
C5 C6 C7 C8 -12.8(4)
C1 C6 C7 C8 174.4(3)
N1 C7 C8 C9 0.1(4)
C6 C7 C8 C9 177.2(3)
C7 C8 C9 C10 -7.7(4)
C7 C8 C9 C16 176.3(3)
C8 C9 C10 C11 -171.9(3)
C16 C9 C10 C11 3.8(4)
C8 C9 C10 C15 4.5(4)
C16 C9 C10 C15 -179.8(2)
C15 C10 C11 C12 -4.2(4)
C9 C10 C11 C12 172.1(3)
C10 C11 C12 C13 -0.2(4)
C11 C12 C13 C14 3.0(4)
C12 C13 C14 C15 -1.2(4)
C13 C14 C15 N1 179.7(2)
C13 C14 C15 C10 -3.3(4)
C11 C10 C15 N1 -177.1(2)
C9 C10 C15 N1 6.2(4)
C11 C10 C15 C14 5.9(4)
C9 C10 C15 C14 -170.7(2)
C8 C9 C16 O1 33.8(4)
C10 C9 C16 O1 -142.0(3)
C8 C9 C16 O2 -144.6(3)
C10 C9 C16 O2 39.6(4)
C23 C18 C19 C20 -1.6(4)
P1 C18 C19 C20 -179.0(2)
C18 C19 C20 C21 -0.3(5)
C19 C20 C21 C22 2.1(6)
C20 C21 C22 C23 -2.1(6)
C21 C22 C23 C18 0.2(6)
C19 C18 C23 C22 1.6(5)
P1 C18 C23 C22 179.3(3)
C29 C24 C25 C26 1.3(4)
P1 C24 C25 C26 176.2(2)
C24 C25 C26 C27 0.2(5)
C25 C26 C27 C28 -1.0(5)
C26 C27 C28 C29 0.2(5)
C27 C28 C29 C24 1.3(5)
C25 C24 C29 C28 -2.0(4)
P1 C24 C29 C28 -176.7(2)
C35 C30 C31 C32 -2.5(4)
P1 C30 C31 C32 174.0(2)
C30 C31 C32 C33 -1.9(4)
C31 C32 C33 C34 4.3(5)
C32 C33 C34 C35 -2.3(4)
C31 C30 C35 C34 4.4(4)
P1 C30 C35 C34 -172.3(2)
C31 C30 C35 P2 -171.0(2)
P1 C30 C35 P2 12.2(3)
C33 C34 C35 C30 -2.1(4)
C33 C34 C35 P2 173.1(2)
C41 C36 C37 C38 -0.1(5)
P2 C36 C37 C38 171.5(3)
C36 C37 C38 C39 -0.9(5)
C37 C38 C39 C40 1.0(5)
C38 C39 C40 C41 -0.2(5)
C39 C40 C41 C36 -0.8(5)
C37 C36 C41 C40 0.9(5)
P2 C36 C41 C40 -170.4(3)
C47 C42 C43 C44 -0.2(4)
P2 C42 C43 C44 178.1(2)
C42 C43 C44 C45 0.6(5)
C43 C44 C45 C46 -0.1(5)
C44 C45 C46 C47 -0.9(5)
C45 C46 C47 C42 1.3(5)
C43 C42 C47 C46 -0.8(4)
P2 C42 C47 C46 -179.2(2)
C8 C7 N1 C15 10.7(4)
C6 C7 N1 C15 -166.6(2)
C8 C7 N1 Pt1 -157.1(2)
C6 C7 N1 Pt1 25.6(3)
C14 C15 N1 C7 163.0(2)
C10 C15 N1 C7 -13.9(4)
C14 C15 N1 Pt1 -31.4(3)
C10 C15 N1 Pt1 151.66(19)
O1 C16 O2 C17 2.3(5)
C9 C16 O2 C17 -179.3(2)
C19 C18 P1 C24 -13.0(3)
C23 C18 P1 C24 169.5(2)
C19 C18 P1 C30 -122.2(2)
C23 C18 P1 C30 60.3(2)
C19 C18 P1 Pt1 124.5(2)
C23 C18 P1 Pt1 -53.0(2)
C25 C24 P1 C18 141.3(2)
C29 C24 P1 C18 -44.0(3)
C25 C24 P1 C30 -108.8(2)
C29 C24 P1 C30 66.0(3)
C25 C24 P1 Pt1 7.4(2)
C29 C24 P1 Pt1 -177.8(2)
C31 C30 P1 C18 34.8(3)
C35 C30 P1 C18 -148.6(2)
C31 C30 P1 C24 -79.2(3)
C35 C30 P1 C24 97.5(2)
C31 C30 P1 Pt1 154.0(2)
C35 C30 P1 Pt1 -29.4(2)
C47 C42 P2 C36 -75.6(2)
C43 C42 P2 C36 106.0(2)
C47 C42 P2 C35 176.6(2)
C43 C42 P2 C35 -1.7(3)
C47 C42 P2 Pt1 57.4(2)
C43 C42 P2 Pt1 -120.9(2)
C37 C36 P2 C42 166.6(2)
C41 C36 P2 C42 -21.9(3)
C37 C36 P2 C35 -81.2(2)
C41 C36 P2 C35 90.2(3)
C37 C36 P2 Pt1 38.1(3)
C41 C36 P2 Pt1 -150.5(2)
C30 C35 P2 C42 -109.5(2)
C34 C35 P2 C42 75.2(2)
C30 C35 P2 C36 139.1(2)
C34 C35 P2 C36 -36.2(3)
C30 C35 P2 Pt1 11.9(2)
C34 C35 P2 Pt1 -163.4(2)
O3 S1 C48 F1 51.9(6)
O4 S1 C48 F1 -179.9(5)
O5 S1 C48 F1 -64.3(6)
O3 S1 C48 F2 -65.2(5)
O4 S1 C48 F2 63.0(5)
O5 S1 C48 F2 178.6(4)
O3 S1 C48 F3 177.8(5)
O4 S1 C48 F3 -54.1(5)
O5 S1 C48 F3 61.6(4)
O14 S11 C148 F13 68.2(10)
O13 S11 C148 F13 -57.5(10)
O15 S11 C148 F13 -179.2(9)
O14 S11 C148 F11 -54.9(10)
O13 S11 C148 F11 179.3(10)
O15 S11 C148 F11 57.7(9)
O14 S11 C148 F12 -165.5(9)
O13 S11 C148 F12 68.7(9)
O15 S11 C148 F12 -52.9(8)
